data_4330383
loop_
_publ_author_name
'Michael Knorr'
'Fabrice Guyon'
'Abderrahim Khatyr'
'Carsten Strohmann'
'Magali Allain'
'Shawkat M. Aly'
'Antony Lapprand'
'Daniel Fortin'
'Pierre D. Harvey'

_publ_section_title
;
 Construction of (CuX)2n Cluster-Containing (X = Br, I; n = 1, 2)
 Coordination Polymers Assembled by Dithioethers ArS(CH2)mSAr (Ar = Ph,
 p-Tol; m = 3, 5): Effect of the Spacer Length, Aryl Group, and
 Metal-to-Ligand Ratio on the Dimensionality, Cluster Nuclearity, and the
 Luminescence Properties of the Metal-Organic Frameworks
;
_journal_name_full 'Inorganic Chemistry'
_journal_page_first 9917
_journal_page_last 9934
_journal_paper_doi 10.1021/ic301385u
_journal_volume 51
_journal_year 2012
_chemical_formula_sum 'C17 H20 Cu I S2'
_chemical_formula_weight 478.89
_chemical_name_systematic
;
 ?
;
_space_group_IT_number 15
_symmetry_cell_setting monoclinic
_symmetry_space_group_name_Hall '-C 2yc'
_symmetry_space_group_name_H-M 'C 1 2/c 1'
_atom_sites_solution_hydrogens geom
_atom_sites_solution_primary direct
_atom_sites_solution_secondary difmap
_audit_creation_date 2012-03-14T22:50:02-00:00
_audit_creation_method 'WinGX routine CIF_UPDATE'
_cell_angle_alpha 90
_cell_angle_beta 109.898(10)
_cell_angle_gamma 90
_cell_formula_units_Z 8
_cell_length_a 17.755(7)
_cell_length_b 13.950(6)
_cell_length_c 15.212(7)
_cell_measurement_temperature 173(2)
_cell_volume 3543(3)
_computing_cell_refinement 'SAINT-Plus (Bruker, 1999)'
_computing_data_collection 'SMART (Bruker, 2001)'
_computing_data_reduction 'SAINT-Plus (Bruker, 1999)'
_computing_molecular_graphics 'Ortep (Farrugia, 1997)'
_computing_publication_material 'SHELXL-97  (Sheldrick, 2008)'
_computing_structure_refinement 'SHELXL-97 (Sheldrick, 2008)'
_computing_structure_solution 'SHELXS90 (Sheldrick, 2008)'
_diffrn_ambient_temperature 173(2)
_diffrn_measured_fraction_theta_full 0.96
_diffrn_measured_fraction_theta_max 0.96
_diffrn_measurement_device_type 'Bruker APEXCCD'
_diffrn_measurement_method \w
_diffrn_radiation_monochromator graphite
_diffrn_radiation_source 'fine-focus sealed tube'
_diffrn_radiation_type MoK\a
_diffrn_radiation_wavelength 0.71073
_diffrn_reflns_av_R_equivalents 0.0257
_diffrn_reflns_av_unetI/netI 0.0336
_diffrn_reflns_limit_h_max 22
_diffrn_reflns_limit_h_min -17
_diffrn_reflns_limit_k_max 17
_diffrn_reflns_limit_k_min -17
_diffrn_reflns_limit_l_max 19
_diffrn_reflns_limit_l_min -11
_diffrn_reflns_number 9809
_diffrn_reflns_theta_full 27
_diffrn_reflns_theta_max 27
_diffrn_reflns_theta_min 2.11
_exptl_absorpt_coefficient_mu 3.202
_exptl_absorpt_correction_T_max 0.5666
_exptl_absorpt_correction_T_min 0.4467
_exptl_absorpt_correction_type multi-scan
_exptl_absorpt_process_details '(SADABS; Bruker, 1999)'
_exptl_crystal_density_diffrn 1.796
_exptl_crystal_F_000 1888
_exptl_crystal_size_max 0.3
_exptl_crystal_size_mid 0.3
_exptl_crystal_size_min 0.2
_refine_diff_density_max 0.701
_refine_diff_density_min -0.411
_refine_diff_density_rms 0.108
_refine_ls_extinction_method none
_refine_ls_goodness_of_fit_ref 1.039
_refine_ls_hydrogen_treatment constr
_refine_ls_matrix_type full
_refine_ls_number_parameters 191
_refine_ls_number_reflns 3725
_refine_ls_number_restraints 0
_refine_ls_restrained_S_all 1.039
_refine_ls_R_factor_all 0.0361
_refine_ls_R_factor_gt 0.0271
_refine_ls_shift/su_max 0.002
_refine_ls_shift/su_mean 0
_refine_ls_structure_factor_coef Fsqd
_refine_ls_weighting_details 'calc w=1/[\s^2^(Fo^2^)+(0.0369P)^2^+0.0000P] where P=(Fo^2^+2Fc^2^)/3'
_refine_ls_weighting_scheme calc
_refine_ls_wR_factor_gt 0.0667
_refine_ls_wR_factor_ref 0.07
_reflns_number_gt 3067
_reflns_number_total 3725
_reflns_threshold_expression >2sigma(I)
_cod_data_source_file ic301385u_si_002_6.cif
_cod_data_source_block mk10m
_cod_database_code 4330383

loop_
_publ_contact_author_name
_publ_contact_author_address
_publ_contact_author_email
_publ_contact_author_fax
_publ_contact_author_phone
'ALLAIN, Magali'
;
MOLTECH ANJOU UMR CNRS 6200
2, bd Lavoisier
49045 Angers cedex
France
;
magali.allain@univ-angers.fr 33(0)241735405 33(0)241735368
'Carsten Strohmann'
;
Anorganische Chemie, Technische Universit\"at Dortmund, Otto-Hahn-Strasse 6,
 44227 Dortmund, Germany
;
mail@carsten-strohmann.de '+49 231 755 3797' '+49 231 755 3807'

loop_
_symmetry_equiv_pos_as_xyz
'x, y, z'
'-x, y, -z+1/2'
'x+1/2, y+1/2, z'
'-x+1/2, y+1/2, -z+1/2'
'-x, -y, -z'
'x, -y, z-1/2'
'-x+1/2, -y+1/2, -z'
'x+1/2, -y+1/2, z-1/2'

loop_
_atom_site_label
_atom_site_type_symbol
_atom_site_fract_x
_atom_site_fract_y
_atom_site_fract_z
_atom_site_U_iso_or_equiv
_atom_site_adp_type
_atom_site_occupancy
_atom_site_symmetry_multiplicity
_atom_site_calc_flag
_atom_site_refinement_flags
C1 C 0.60343(16) -0.15015(18) 0.8752(2) 0.0211(6) Uani 1 1 d .
C2 C 0.61256(17) -0.2281(2) 0.9350(2) 0.0279(7) Uani 1 1 d .
H2 H 0.5843 -0.2305 0.9779 0.034 Uiso 1 1 calc R
C3 C 0.66322(18) -0.3020(2) 0.9313(2) 0.0297(7) Uani 1 1 d .
H3 H 0.6696 -0.3557 0.9717 0.036 Uiso 1 1 calc R
C4 C 0.70454(19) -0.2984(2) 0.8692(2) 0.0322(7) Uani 1 1 d .
H4 H 0.7394 -0.3494 0.8673 0.039 Uiso 1 1 calc R
C5 C 0.69550(18) -0.2210(2) 0.8098(2) 0.0313(7) Uani 1 1 d .
H5 H 0.7241 -0.2188 0.7673 0.038 Uiso 1 1 calc R
C6 C 0.64466(17) -0.14678(19) 0.8125(2) 0.0262(7) Uani 1 1 d .
H6 H 0.638 -0.0936 0.7715 0.031 Uiso 1 1 calc R
C7 C 0.59442(16) 0.0100(2) 0.98436(19) 0.0235(6) Uani 1 1 d .
H7A H 0.5627 0.0666 0.9901 0.028 Uiso 1 1 calc R
H7B H 0.6011 -0.0313 1.0394 0.028 Uiso 1 1 calc R
C8 C 0.82359(16) 0.4557(2) 1.0116(2) 0.0248(6) Uani 1 1 d .
H8A H 0.7886 0.5115 1.0096 0.03 Uiso 1 1 calc R
H8B H 0.8284 0.4179 1.0683 0.03 Uiso 1 1 calc R
C9 C 0.78637(17) 0.3936(2) 0.9246(2) 0.0340(8) Uani 1 1 d .
H9A H 0.8246 0.3421 0.9241 0.041 Uiso 1 1 calc R
H9B H 0.7783 0.4337 0.8683 0.041 Uiso 1 1 calc R
C10 C 0.70625(18) 0.3480(2) 0.9182(3) 0.0342(8) Uani 1 1 d .
H10A H 0.6935 0.2967 0.8704 0.041 Uiso 1 1 calc R
H10B H 0.7118 0.3179 0.979 0.041 Uiso 1 1 calc R
C11 C 0.63710(16) 0.4187(2) 0.8933(2) 0.0270(7) Uani 1 1 d .
H11A H 0.6307 0.4499 0.8327 0.032 Uiso 1 1 calc R
H11B H 0.6476 0.4691 0.9419 0.032 Uiso 1 1 calc R
C12 C 0.47436(16) 0.4447(2) 0.87177(18) 0.0236(6) Uani 1 1 d .
C13 C 0.39934(18) 0.4168(2) 0.8736(2) 0.0289(7) Uani 1 1 d .
H13 H 0.389 0.3513 0.8821 0.035 Uiso 1 1 calc R
C14 C 0.34023(18) 0.4847(2) 0.8630(2) 0.0316(7) Uani 1 1 d .
H14 H 0.289 0.4653 0.8632 0.038 Uiso 1 1 calc R
C15 C 0.35485(19) 0.5805(2) 0.8522(2) 0.0358(8) Uani 1 1 d .
H15 H 0.3139 0.6267 0.8452 0.043 Uiso 1 1 calc R
C16 C 0.4289(2) 0.6086(2) 0.8516(2) 0.0382(8) Uani 1 1 d .
H16 H 0.4394 0.6745 0.8452 0.046 Uiso 1 1 calc R
C17 C 0.48854(18) 0.5404(2) 0.8603(2) 0.0318(7) Uani 1 1 d .
H17 H 0.5392 0.56 0.8583 0.038 Uiso 1 1 calc R
Cu1 Cu 0.5 0.04211(3) 0.75 0.02372(12) Uani 1 2 d S
Cu2 Cu 0.5 0.25780(4) 0.75 0.02612(13) Uani 1 2 d S
I I 0.390407(11) 0.149582(12) 0.782595(13) 0.02321(8) Uani 1 1 d .
S1 S 0.53648(4) -0.05638(5) 0.87955(5) 0.02057(15) Uani 1 1 d .
S2 S 0.54705(5) 0.35297(5) 0.88591(5) 0.02497(17) Uani 1 1 d .

loop_
_atom_site_aniso_label
_atom_site_aniso_U_11
_atom_site_aniso_U_22
_atom_site_aniso_U_33
_atom_site_aniso_U_23
_atom_site_aniso_U_13
_atom_site_aniso_U_12
C1 0.0164(14) 0.0223(14) 0.0232(14) -0.0002(11) 0.0048(12) -0.0007(10)
C2 0.0263(16) 0.0262(15) 0.0312(17) 0.0020(13) 0.0096(13) -0.0006(12)
C3 0.0338(18) 0.0197(15) 0.0331(17) 0.0034(13) 0.0082(15) 0.0010(12)
C4 0.0312(18) 0.0242(16) 0.0370(18) -0.0043(13) 0.0058(15) 0.0057(13)
C5 0.0279(17) 0.0356(17) 0.0339(18) -0.0036(14) 0.0151(14) 0.0047(13)
C6 0.0243(16) 0.0242(14) 0.0293(16) 0.0019(12) 0.0083(13) 0.0012(12)
C7 0.0212(15) 0.0307(15) 0.0186(14) -0.0031(12) 0.0067(12) 0.0011(12)
C8 0.0216(15) 0.0291(15) 0.0245(15) -0.0037(13) 0.0086(12) -0.0009(12)
C9 0.0213(16) 0.0392(18) 0.0383(19) -0.0128(15) 0.0060(14) 0.0025(13)
C10 0.0217(16) 0.0273(16) 0.047(2) -0.0135(14) 0.0029(15) 0.0006(12)
C11 0.0199(15) 0.0271(15) 0.0299(16) -0.0050(12) 0.0031(13) -0.0011(11)
C12 0.0244(15) 0.0274(14) 0.0176(14) -0.0035(12) 0.0055(12) 0.0026(12)
C13 0.0337(18) 0.0263(15) 0.0305(17) -0.0030(13) 0.0159(14) -0.0035(13)
C14 0.0242(16) 0.0390(17) 0.0345(17) -0.0036(14) 0.0136(14) 0.0007(13)
C15 0.0286(18) 0.0395(19) 0.0373(19) -0.0024(15) 0.0084(15) 0.0085(14)
C16 0.0358(19) 0.0241(16) 0.050(2) 0.0023(15) 0.0089(17) 0.0035(14)
C17 0.0205(15) 0.0311(17) 0.0398(19) -0.0004(14) 0.0048(14) -0.0015(12)
Cu1 0.0208(3) 0.0252(3) 0.0241(3) 0 0.0062(2) 0
Cu2 0.0232(3) 0.0248(3) 0.0307(3) 0 0.0096(2) 0
I 0.02181(12) 0.02081(11) 0.02978(12) 0.00180(8) 0.01238(9) 0.00227(7)
S1 0.0165(3) 0.0231(3) 0.0220(4) 0.0002(3) 0.0063(3) 0.0008(3)
S2 0.0219(4) 0.0244(4) 0.0258(4) -0.0030(3) 0.0045(3) 0.0006(3)

loop_
_atom_type_symbol
_atom_type_description
_atom_type_scat_dispersion_real
_atom_type_scat_dispersion_imag
_atom_type_scat_source
C C 0.0033 0.0016 'International Tables Vol C Tables 4.2.6.8 and 6.1.1.4'
H H 0 0 'International Tables Vol C Tables 4.2.6.8 and 6.1.1.4'
S S 0.1246 0.1234 'International Tables Vol C Tables 4.2.6.8 and 6.1.1.4'
Cu Cu 0.3201 1.2651 'International Tables Vol C Tables 4.2.6.8 and 6.1.1.4'
I I -0.4742 1.8119 'International Tables Vol C Tables 4.2.6.8 and 6.1.1.4'

loop_
_geom_angle_atom_site_label_1
_geom_angle_atom_site_label_2
_geom_angle_atom_site_label_3
_geom_angle
_geom_angle_site_symmetry_1
_geom_angle_site_symmetry_3
C6 C1 C2 120.3(3) . .
C6 C1 S1 121.0(2) . .
C2 C1 S1 118.7(2) . .
C3 C2 C1 119.3(3) . .
C4 C3 C2 120.3(3) . .
C3 C4 C5 120.4(3) . .
C4 C5 C6 119.8(3) . .
C5 C6 C1 119.8(3) . .
C8 C7 S1 116.3(2) 7_657 .
C7 C8 C9 109.9(2) 7_657 .
C8 C9 C10 114.1(3) . .
C11 C10 C9 113.6(3) . .
C10 C11 S2 107.9(2) . .
C17 C12 C13 119.2(3) . .
C17 C12 S2 123.7(2) . .
C13 C12 S2 117.1(2) . .
C14 C13 C12 120.0(3) . .
C13 C14 C15 120.7(3) . .
C16 C15 C14 119.7(3) . .
C15 C16 C17 120.0(3) . .
C12 C17 C16 120.4(3) . .
S1 Cu1 S1 106.90(5) 2_656 .
S1 Cu1 I 119.29(3) 2_656 .
S1 Cu1 I 100.88(3) . .
S1 Cu1 I 100.88(3) 2_656 2_656
S1 Cu1 I 119.29(3) . 2_656
I Cu1 I 110.60(4) . 2_656
S1 Cu1 Cu2 126.55(3) 2_656 .
S1 Cu1 Cu2 126.55(3) . .
I Cu1 Cu2 55.301(18) . .
I Cu1 Cu2 55.301(18) 2_656 .
S2 Cu2 S2 111.46(5) . 2_656
S2 Cu2 I 102.78(3) . .
S2 Cu2 I 115.02(3) 2_656 .
S2 Cu2 I 115.02(3) . 2_656
S2 Cu2 I 102.78(3) 2_656 2_656
I Cu2 I 110.23(4) . 2_656
S2 Cu2 Cu1 124.27(3) . .
S2 Cu2 Cu1 124.27(3) 2_656 .
I Cu2 Cu1 55.116(18) . .
I Cu2 Cu1 55.117(18) 2_656 .
Cu1 I Cu2 69.58(3) . .
C1 S1 C7 102.68(13) . .
C1 S1 Cu1 113.70(10) . .
C7 S1 Cu1 110.75(10) . .
C12 S2 C11 103.41(14) . .
C12 S2 Cu2 105.85(9) . .
C11 S2 Cu2 112.41(11) . .

loop_
_geom_bond_atom_site_label_1
_geom_bond_atom_site_label_2
_geom_bond_distance
_geom_bond_site_symmetry_2
C1 C6 1.387(4) .
C1 C2 1.391(4) .
C1 S1 1.784(3) .
C2 C3 1.382(4) .
C3 C4 1.380(4) .
C4 C5 1.382(4) .
C5 C6 1.383(4) .
C7 C8 1.514(4) 7_657
C7 S1 1.828(3) .
C8 C7 1.514(4) 7_657
C8 C9 1.531(4) .
C9 C10 1.531(4) .
C10 C11 1.519(4) .
C11 S2 1.813(3) .
C12 C17 1.381(4) .
C12 C13 1.397(4) .
C12 S2 1.777(3) .
C13 C14 1.381(4) .
C14 C15 1.382(5) .
C15 C16 1.375(5) .
C16 C17 1.396(4) .
Cu1 S1 2.3071(10) 2_656
Cu1 S1 2.3071(10) .
Cu1 I 2.6337(8) .
Cu1 I 2.6337(8) 2_656
Cu1 Cu2 3.0089(15) .
Cu2 S2 2.3580(11) .
Cu2 S2 2.3580(11) 2_656
Cu2 I 2.6396(8) .
Cu2 I 2.6396(8) 2_656
